data_2106951
loop_
_publ_author_name
'Fitch, A.N.'
'Fender, B.E.F.'
'Wright, A.F.'

_publ_section_title
;
 The Structure of Deuterated Lithium Uranyl Arsenate Tetrahydrate Li U O2
 As O4 (D2 O)4 by Powder Neutron Diffraction
;
_journal_name_full 'Acta Crystallographica B (24,1968-38,1982)'
_journal_page_first 1108
_journal_page_last 1112
_journal_volume 38
_journal_year 1982
_chemical_formula_sum 'As D8 Li O10 U'
_chemical_name_systematic 'Li U O2 (As O4) (D2 O)4'
_space_group_IT_number 85
_symmetry_space_group_name_Hall '-P 4a'
_symmetry_space_group_name_H-M 'P 4/n :2'
_cell_angle_alpha 90
_cell_angle_beta 90
_cell_angle_gamma 90
_cell_formula_units_Z 2
_cell_length_a 7.0969
_cell_length_b 7.0969
_cell_length_c 9.1903
_cell_volume 462.879
_citation_journal_id_ASTM ACBCAR
_cod_data_source_file Fitch_ACBCAR_1982_1729.cif
_cod_data_source_block D8As1Li1O10U1
_cod_original_cell_volume 462.8785
_cod_original_formula_sum 'D8 As1 Li1 O10 U1'
_cod_database_code 2106951

loop_
_symmetry_equiv_pos_as_xyz
x,y,z
-y+1/2,x,z
-x+1/2,-y+1/2,z
y,-x+1/2,z
-x,-y,-z
y-1/2,-x,-z
x-1/2,y-1/2,-z
-y,x-1/2,-z

loop_
_atom_site_label
_atom_site_type_symbol
_atom_site_fract_x
_atom_site_fract_y
_atom_site_fract_z
_atom_site_occupancy
_atom_site_U_iso_or_equiv
As1 As+5 0.25 0.75 0 1 0.0
U1 U+6 0.25 0.25 0.1041 1 0.0
O1 O-2 0.25 0.25 0.3013 1 0.0
O4 O-2 0.1937 -0.0387 0.6293 1 0.0
O3 O-2 0.5709 0.3032 0.1103 1 0.0
D1 D+1 0.1053 0.0691 0.6087 1 0.0
O2 O-2 0.25 0.25 -0.0873 1 0.0
D2 D+1 0.5762 0.1592 0.7235 1 0.0
Li1 Li+1 0.25 0.75 0.5 1 0.0
